data_4337635
loop_
_publ_author_name
'Schl\"afer, Johannes'
'Tyrra, Wieland'
'Mathur, Sanjay'

_publ_section_title
;
 Octakis(tert-butoxo)dicerium(IV) [Ce2(O(t)Bu)8]: Synthesis,
 Characterization, Decomposition, and Reactivity.
;
_journal_issue 6
_journal_name_full 'Inorganic chemistry'
_journal_page_first 2751
_journal_page_last 2753
_journal_paper_doi 10.1021/ic4025876
_journal_volume 53
_journal_year 2014
_chemical_formula_moiety 'C44 H99 Ce3 O11'
_chemical_formula_sum 'C44 H99 Ce3 O11'
_chemical_formula_weight 1224.60
_chemical_name_systematic
; 
 ? 
;
_space_group_IT_number 14
_symmetry_cell_setting monoclinic
_symmetry_space_group_name_Hall '-P 2yab'
_symmetry_space_group_name_H-M 'P 1 21/a 1'
_atom_sites_solution_hydrogens geom
_atom_sites_solution_primary direct
_atom_sites_solution_secondary difmap
_audit_creation_method SHELXL-97
_cell_angle_alpha 90.000(5)
_cell_angle_beta 100.675(5)
_cell_angle_gamma 90.000(5)
_cell_formula_units_Z 8
_cell_length_a 21.444(5)
_cell_length_b 24.029(5)
_cell_length_c 23.796(5)
_cell_measurement_temperature 293(2)
_cell_measurement_theta_max 24.64
_cell_measurement_theta_min 1.65
_cell_volume 12049(5)
_computing_structure_refinement 'SHELXL-97 (Sheldrick, 1997)'
_computing_structure_solution 'SHELXS-97 (Sheldrick, 1990)'
_diffrn_ambient_temperature 293(2)
_diffrn_detector_area_resol_mean 'not measured'
_diffrn_measured_fraction_theta_full 0.994
_diffrn_measured_fraction_theta_max 0.994
_diffrn_measurement_device_type 'IPDS 2 T (Stoe & Cie)'
_diffrn_measurement_method '\w and \f scans'
_diffrn_radiation_monochromator graphite
_diffrn_radiation_source 'fine-focus sealed tube'
_diffrn_radiation_type MoK\a
_diffrn_radiation_wavelength 0.71073
_diffrn_reflns_av_R_equivalents 0.1418
_diffrn_reflns_av_sigmaI/netI 0.0729
_diffrn_reflns_limit_h_max 25
_diffrn_reflns_limit_h_min -25
_diffrn_reflns_limit_k_max 28
_diffrn_reflns_limit_k_min -28
_diffrn_reflns_limit_l_max 27
_diffrn_reflns_limit_l_min -27
_diffrn_reflns_number 145894
_diffrn_reflns_theta_full 24.64
_diffrn_reflns_theta_max 24.64
_diffrn_reflns_theta_min 1.65
_diffrn_standards_decay_% 'not measured'
_diffrn_standards_interval_count 'not measured'
_diffrn_standards_interval_time 'not measured'
_diffrn_standards_number 'not measured'
_exptl_absorpt_coefficient_mu 2.272
_exptl_absorpt_correction_T_max 0.7459
_exptl_absorpt_correction_T_min 0.4430
_exptl_absorpt_correction_type numerical
_exptl_absorpt_process_details
;
The absorption correction (X-RED; Stoe & Cie, 2001)
was preformed after optimizing the crystal shape
using X-SHAPE (Stoe & Cie, 1999).
;
_exptl_crystal_colour green
_exptl_crystal_density_diffrn 1.350
_exptl_crystal_density_meas ?
_exptl_crystal_density_method 'not measured'
_exptl_crystal_description prism
_exptl_crystal_F_000 5000
_exptl_crystal_size_max 0.5
_exptl_crystal_size_mid 0.3
_exptl_crystal_size_min 0.1
_refine_diff_density_max 1.316
_refine_diff_density_min -0.868
_refine_diff_density_rms 0.117
_refine_ls_extinction_method none
_refine_ls_goodness_of_fit_ref 0.917
_refine_ls_hydrogen_treatment constr
_refine_ls_matrix_type full
_refine_ls_number_parameters 1129
_refine_ls_number_reflns 20226
_refine_ls_number_restraints 0
_refine_ls_restrained_S_all 0.917
_refine_ls_R_factor_all 0.1030
_refine_ls_R_factor_gt 0.0523
_refine_ls_shift/su_max 0.146
_refine_ls_shift/su_mean 0.005
_refine_ls_structure_factor_coef Fsqd
_refine_ls_weighting_details 'calc w=1/[\s^2^(Fo^2^)+(0.0979P)^2^+0.0000P] where P=(Fo^2^+2Fc^2^)/3'
_refine_ls_weighting_scheme calc
_refine_ls_wR_factor_gt 0.1387
_refine_ls_wR_factor_ref 0.1675
_reflns_number_gt 11183
_reflns_number_total 20226
_reflns_threshold_expression >2sigma(I)
_cod_data_source_file ic4025876_si_001.cif
_cod_data_source_block 2
_cod_depositor_comments
;
The following automatic conversions were performed:

'_exptl_crystal_density_meas' value 'not measured' was changed to '?'
- the value is perceived as not measured.

Automatic conversion script
Id: cif_fix_values 3008 2015-01-20 13:52:24Z robertas 
;
_cod_original_sg_symbol_Hall -P2yab
_cod_original_sg_symbol_H-M P21/a
_cod_database_code 4337635

loop_
_symmetry_equiv_pos_as_xyz
'x, y, z'
'-x+1/2, y+1/2, -z'
'-x, -y, -z'
'x-1/2, -y-1/2, z'

loop_
_atom_site_label
_atom_site_type_symbol
_atom_site_fract_x
_atom_site_fract_y
_atom_site_fract_z
_atom_site_U_iso_or_equiv
_atom_site_adp_type
_atom_site_occupancy
_atom_site_symmetry_multiplicity
_atom_site_calc_flag
_atom_site_refinement_flags
Ce2 Ce 0.03131(2) 0.19766(2) 0.26476(2) 0.06312(14) Uani 1 1 d .
Ce6 Ce 0.66834(3) 0.91765(2) 0.17338(2) 0.07231(16) Uani 1 1 d .
Ce3 Ce 0.12175(3) 0.09225(2) 0.35973(2) 0.07592(17) Uani 1 1 d .
Ce4 Ce 0.75900(3) 0.88791(3) 0.05733(2) 0.07576(17) Uani 1 1 d .
Ce5 Ce 0.73133(3) 0.77629(3) 0.15924(3) 0.08041(18) Uani 1 1 d .
Ce1 Ce 0.08090(3) 0.22862(3) 0.41986(2) 0.08142(18) Uani 1 1 d .
O11 O 0.1320(3) 0.1933(3) 0.3366(2) 0.0697(15) Uani 1 1 d .
O22 O 0.7725(3) 0.8743(3) 0.1658(3) 0.0756(17) Uani 1 1 d .
O9 O 0.0746(3) 0.1072(3) 0.2623(3) 0.0778(17) Uani 1 1 d .
O21 O 0.6666(3) 0.8451(3) 0.0962(3) 0.0752(17) Uani 1 1 d .
O10 O 0.0238(3) 0.1509(3) 0.3571(3) 0.0744(16) Uani 1 1 d .
O7 O 0.0247(3) 0.2686(3) 0.3306(3) 0.0763(17) Uani 1 1 d .
O19 O 0.7029(3) 0.9616(3) 0.0957(3) 0.0881(19) Uani 1 1 d .
O18 O 0.7809(4) 0.7893(3) 0.0811(3) 0.101(2) Uani 1 1 d .
O20 O 0.6724(3) 0.8276(3) 0.2173(3) 0.093(2) Uani 1 1 d .
O12 O 0.7210(4) 0.8944(3) -0.0307(3) 0.095(2) Uani 1 1 d .
O4 O 0.0620(3) 0.2416(3) 0.1994(3) 0.0766(17) Uani 1 1 d .
O17 O 0.6981(3) 0.9683(3) 0.2451(3) 0.091(2) Uani 1 1 d .
C211 C 0.6073(5) 0.8300(5) 0.0572(5) 0.088(3) Uani 1 1 d .
O8 O 0.1348(4) 0.1411(3) 0.4468(3) 0.102(2) Uani 1 1 d .
O2 O 0.1495(4) 0.2904(3) 0.4532(3) 0.101(2) Uani 1 1 d .
O1 O 0.0153(4) 0.2407(4) 0.4756(3) 0.108(2) Uani 1 1 d .
O5 O 0.0859(4) 0.0135(3) 0.3744(3) 0.104(2) Uani 1 1 d .
O15 O 0.8013(4) 0.7400(4) 0.2205(4) 0.119(3) Uani 1 1 d .
O3 O -0.0617(3) 0.1849(3) 0.2216(3) 0.0839(18) Uani 1 1 d .
O16 O 0.5724(3) 0.9400(3) 0.1574(3) 0.100(2) Uani 1 1 d .
C91 C 0.0714(6) 0.0695(4) 0.2142(4) 0.085(3) Uani 1 1 d .
O13 O 0.8487(4) 0.9202(4) 0.0511(3) 0.108(3) Uani 1 1 d .
O6 O 0.2142(4) 0.0645(4) 0.3571(4) 0.123(3) Uani 1 1 d .
C111 C 0.1908(5) 0.2168(4) 0.3255(4) 0.079(3) Uani 1 1 d .
O14 O 0.6791(5) 0.7041(4) 0.1363(5) 0.135(3) Uani 1 1 d .
C31 C -0.1225(5) 0.1827(6) 0.1835(6) 0.103(4) Uani 1 1 d .
C181 C 0.8153(7) 0.7515(6) 0.0522(6) 0.105(4) Uani 1 1 d .
C81 C 0.1656(7) 0.1244(7) 0.5035(5) 0.118(5) Uani 1 1 d .
C222 C 0.8263(6) 0.8782(6) 0.2647(5) 0.104(4) Uani 1 1 d .
H22A H 0.8204 0.8389 0.2689 0.156 Uiso 1 1 calc R
H22B H 0.7908 0.8979 0.2744 0.156 Uiso 1 1 calc R
H22C H 0.8645 0.8897 0.2898 0.156 Uiso 1 1 calc R
C101 C -0.0358(5) 0.1278(5) 0.3680(5) 0.085(3) Uani 1 1 d .
C131 C 0.9055(7) 0.9422(8) 0.0366(7) 0.128(5) Uani 1 1 d .
C201 C 0.6460(6) 0.8104(5) 0.2660(5) 0.097(3) Uani 1 1 d .
C112 C 0.1805(5) 0.2793(4) 0.3122(5) 0.092(3) Uani 1 1 d .
H11A H 0.1473 0.2838 0.2794 0.138 Uiso 1 1 calc R
H11B H 0.2190 0.2953 0.3044 0.138 Uiso 1 1 calc R
H11C H 0.1688 0.2978 0.3445 0.138 Uiso 1 1 calc R
C221 C 0.8315(5) 0.8909(5) 0.2037(4) 0.086(3) Uani 1 1 d .
C71 C -0.0036(6) 0.3227(5) 0.3249(5) 0.094(3) Uani 1 1 d .
C114 C 0.2080(5) 0.1874(5) 0.2727(5) 0.095(3) Uani 1 1 d .
H11D H 0.1746 0.1931 0.2403 0.142 Uiso 1 1 calc R
H11E H 0.2133 0.1483 0.2802 0.142 Uiso 1 1 calc R
H11F H 0.2469 0.2026 0.2647 0.142 Uiso 1 1 calc R
C21 C 0.1869(8) 0.3311(7) 0.4838(6) 0.122(5) Uani 1 1 d .
C102 C -0.0851(5) 0.1730(6) 0.3634(5) 0.104(4) Uani 1 1 d .
H10A H -0.0703 0.2019 0.3905 0.156 Uiso 1 1 calc R
H10B H -0.1239 0.1578 0.3715 0.156 Uiso 1 1 calc R
H10C H -0.0925 0.1881 0.3255 0.156 Uiso 1 1 calc R
C214 C 0.6258(6) 0.7870(5) 0.0137(5) 0.110(4) Uani 1 1 d .
H21A H 0.6539 0.8042 -0.0082 0.165 Uiso 1 1 calc R
H21B H 0.5882 0.7745 -0.0116 0.165 Uiso 1 1 calc R
H21C H 0.6466 0.7557 0.0342 0.165 Uiso 1 1 calc R
C171 C 0.7065(6) 1.0068(6) 0.2918(6) 0.104(4) Uani 1 1 d .
C51 C 0.0729(9) -0.0423(6) 0.3867(8) 0.142(6) Uani 1 1 d .
C103 C -0.0215(6) 0.1028(6) 0.4296(5) 0.113(4) Uani 1 1 d .
H10D H 0.0100 0.0741 0.4314 0.169 Uiso 1 1 calc R
H10E H -0.0597 0.0872 0.4386 0.169 Uiso 1 1 calc R
H10F H -0.0061 0.1316 0.4565 0.169 Uiso 1 1 calc R
C41 C 0.0719(6) 0.2703(5) 0.1482(4) 0.090(3) Uani 1 1 d .
C113 C 0.2434(5) 0.2083(5) 0.3771(5) 0.108(4) Uani 1 1 d .
H11G H 0.2492 0.1693 0.3847 0.162 Uiso 1 1 calc R
H11H H 0.2321 0.2264 0.4098 0.162 Uiso 1 1 calc R
H11I H 0.2822 0.2241 0.3694 0.162 Uiso 1 1 calc R
C223 C 0.8413(5) 0.9523(5) 0.1962(5) 0.098(3) Uani 1 1 d .
H22D H 0.8447 0.9597 0.1572 0.148 Uiso 1 1 calc R
H22E H 0.8796 0.9638 0.2210 0.148 Uiso 1 1 calc R
H22F H 0.8060 0.9724 0.2056 0.148 Uiso 1 1 calc R
C191 C 0.6951(6) 1.0168(4) 0.0750(5) 0.094(3) Uani 1 1 d .
C72 C -0.0121(15) 0.3425(9) 0.3773(8) 0.269(17) Uani 1 1 d .
H72A H 0.0279 0.3426 0.4033 0.404 Uiso 1 1 calc R
H72B H -0.0414 0.3190 0.3921 0.404 Uiso 1 1 calc R
H72C H -0.0286 0.3797 0.3730 0.404 Uiso 1 1 calc R
C74 C 0.0431(13) 0.3615(7) 0.3035(13) 0.259(15) Uani 1 1 d .
H74A H 0.0806 0.3653 0.3323 0.389 Uiso 1 1 calc R
H74B H 0.0238 0.3974 0.2952 0.389 Uiso 1 1 calc R
H74C H 0.0543 0.3464 0.2694 0.389 Uiso 1 1 calc R
C151 C 0.8405(11) 0.7039(8) 0.2590(8) 0.160(7) Uani 1 1 d .
C212 C 0.5630(6) 0.8047(6) 0.0920(6) 0.115(4) Uani 1 1 d .
H21D H 0.5825 0.7725 0.1117 0.173 Uiso 1 1 calc R
H21E H 0.5243 0.7939 0.0671 0.173 Uiso 1 1 calc R
H21F H 0.5537 0.8314 0.1192 0.173 Uiso 1 1 calc R
C224 C 0.8856(6) 0.8570(7) 0.1872(6) 0.121(5) Uani 1 1 d .
H22G H 0.8784 0.8181 0.1928 0.182 Uiso 1 1 calc R
H22H H 0.9251 0.8679 0.2106 0.182 Uiso 1 1 calc R
H22I H 0.8874 0.8635 0.1477 0.182 Uiso 1 1 calc R
C92 C 0.0211(11) 0.0270(7) 0.2172(7) 0.214(12) Uani 1 1 d .
H92A H 0.0329 0.0052 0.2514 0.321 Uiso 1 1 calc R
H92B H 0.0168 0.0030 0.1844 0.321 Uiso 1 1 calc R
H92C H -0.0185 0.0454 0.2177 0.321 Uiso 1 1 calc R
C121 C 0.7077(6) 0.9011(6) -0.0919(5) 0.104(4) Uani 1 1 d .
C161 C 0.5102(6) 0.9621(8) 0.1562(9) 0.142(6) Uani 1 1 d .
C193 C 0.6899(9) 1.0533(6) 0.1248(7) 0.156(7) Uani 1 1 d .
H19A H 0.7278 1.0502 0.1532 0.233 Uiso 1 1 calc R
H19B H 0.6540 1.0419 0.1410 0.233 Uiso 1 1 calc R
H19C H 0.6843 1.0912 0.1123 0.233 Uiso 1 1 calc R
C152 C 0.8231(19) 0.705(2) 0.3110(11) 0.47(4) Uani 1 1 d .
H15A H 0.8192 0.7427 0.3228 0.706 Uiso 1 1 calc R
H15B H 0.8547 0.6862 0.3384 0.706 Uiso 1 1 calc R
H15C H 0.7831 0.6862 0.3087 0.706 Uiso 1 1 calc R
C104 C -0.0571(6) 0.0812(5) 0.3250(5) 0.105(4) Uani 1 1 d .
H10G H -0.0247 0.0531 0.3287 0.158 Uiso 1 1 calc R
H10H H -0.0642 0.0960 0.2869 0.158 Uiso 1 1 calc R
H10I H -0.0957 0.0650 0.3325 0.158 Uiso 1 1 calc R
C94 C 0.0533(14) 0.1021(8) 0.1621(6) 0.237(14) Uani 1 1 d .
H94A H 0.0856 0.1292 0.1597 0.356 Uiso 1 1 calc R
H94B H 0.0138 0.1207 0.1627 0.356 Uiso 1 1 calc R
H94C H 0.0486 0.0779 0.1295 0.356 Uiso 1 1 calc R
C141 C 0.6512(13) 0.6494(8) 0.1271(13) 0.192(9) Uani 1 1 d .
C172 C 0.6957(19) 1.0622(8) 0.2726(9) 0.31(2) Uani 1 1 d .
H17A H 0.7228 1.0708 0.2459 0.460 Uiso 1 1 calc R
H17B H 0.7047 1.0872 0.3046 0.460 Uiso 1 1 calc R
H17C H 0.6521 1.0664 0.2541 0.460 Uiso 1 1 calc R
C213 C 0.5788(5) 0.8804(6) 0.0259(5) 0.106(4) Uani 1 1 d .
H21G H 0.6083 0.8959 0.0043 0.159 Uiso 1 1 calc R
H21H H 0.5694 0.9075 0.0528 0.159 Uiso 1 1 calc R
H21I H 0.5404 0.8702 0.0003 0.159 Uiso 1 1 calc R
C52 C 0.0093(15) -0.0412(11) 0.410(2) 0.39(3) Uani 1 1 d .
H52A H 0.0124 -0.0142 0.4406 0.583 Uiso 1 1 calc R
H52B H 0.0017 -0.0773 0.4251 0.583 Uiso 1 1 calc R
H52C H -0.0252 -0.0315 0.3802 0.583 Uiso 1 1 calc R
C23 C 0.2358(15) 0.3483(12) 0.4527(11) 0.31(2) Uani 1 1 d .
H23A H 0.2164 0.3615 0.4155 0.468 Uiso 1 1 calc R
H23B H 0.2628 0.3172 0.4488 0.468 Uiso 1 1 calc R
H23C H 0.2607 0.3775 0.4733 0.468 Uiso 1 1 calc R
C42 C 0.1420(7) 0.2796(9) 0.1511(7) 0.166(8) Uani 1 1 d .
H42A H 0.1636 0.2444 0.1551 0.249 Uiso 1 1 calc R
H42B H 0.1582 0.3027 0.1834 0.249 Uiso 1 1 calc R
H42C H 0.1488 0.2975 0.1167 0.249 Uiso 1 1 calc R
C134 C 0.9528(10) 0.9500(14) 0.0841(9) 0.276(19) Uani 1 1 d .
H13A H 0.9601 0.9158 0.1051 0.414 Uiso 1 1 calc R
H13B H 0.9399 0.9783 0.1081 0.414 Uiso 1 1 calc R
H13C H 0.9912 0.9614 0.0721 0.414 Uiso 1 1 calc R
C204 C 0.5915(10) 0.8467(11) 0.2695(9) 0.234(13) Uani 1 1 d .
H20A H 0.5585 0.8404 0.2370 0.350 Uiso 1 1 calc R
H20B H 0.6047 0.8849 0.2701 0.350 Uiso 1 1 calc R
H20C H 0.5759 0.8385 0.3039 0.350 Uiso 1 1 calc R
C144 C 0.6175(15) 0.6471(10) 0.0627(13) 0.277(16) Uani 1 1 d .
H14A H 0.6487 0.6496 0.0387 0.416 Uiso 1 1 calc R
H14B H 0.5884 0.6777 0.0547 0.416 Uiso 1 1 calc R
H14C H 0.5947 0.6127 0.0554 0.416 Uiso 1 1 calc R
C61 C 0.2728(10) 0.0373(9) 0.3603(13) 0.159(9) Uani 1 1 d .
C164 C 0.5037(13) 1.0111(15) 0.117(2) 0.47(4) Uani 1 1 d .
H16A H 0.5081 0.9993 0.0794 0.699 Uiso 1 1 calc R
H16B H 0.5362 1.0379 0.1311 0.699 Uiso 1 1 calc R
H16C H 0.4628 1.0278 0.1154 0.699 Uiso 1 1 calc R
C202 C 0.6212(16) 0.7559(10) 0.2563(10) 0.294(19) Uani 1 1 d .
H20D H 0.5923 0.7547 0.2203 0.441 Uiso 1 1 calc R
H20E H 0.5993 0.7458 0.2865 0.441 Uiso 1 1 calc R
H20F H 0.6554 0.7302 0.2555 0.441 Uiso 1 1 calc R
C153 C 0.9067(14) 0.7384(16) 0.2756(17) 0.35(3) Uani 1 1 d .
H15D H 0.9260 0.7417 0.2424 0.523 Uiso 1 1 calc R
H15E H 0.9349 0.7189 0.3051 0.523 Uiso 1 1 calc R
H15F H 0.8982 0.7748 0.2889 0.523 Uiso 1 1 calc R
C162 C 0.4632(8) 0.9267(12) 0.1274(13) 0.249(14) Uani 1 1 d .
H16D H 0.4723 0.9179 0.0904 0.374 Uiso 1 1 calc R
H16E H 0.4227 0.9448 0.1230 0.374 Uiso 1 1 calc R
H16F H 0.4623 0.8931 0.1490 0.374 Uiso 1 1 calc R
C93 C 0.1351(9) 0.0444(11) 0.2159(11) 0.266(16) Uani 1 1 d .
H93A H 0.1463 0.0222 0.2498 0.400 Uiso 1 1 calc R
H93B H 0.1659 0.0734 0.2161 0.400 Uiso 1 1 calc R
H93C H 0.1342 0.0213 0.1828 0.400 Uiso 1 1 calc R
C82 C 0.1449(13) 0.1603(12) 0.5476(7) 0.268(16) Uani 1 1 d .
H82A H 0.1004 0.1547 0.5470 0.402 Uiso 1 1 calc R
H82B H 0.1524 0.1986 0.5397 0.402 Uiso 1 1 calc R
H82C H 0.1684 0.1507 0.5847 0.402 Uiso 1 1 calc R
C84 C 0.2313(9) 0.1390(13) 0.5116(8) 0.254(15) Uani 1 1 d .
H84A H 0.2354 0.1784 0.5070 0.381 Uiso 1 1 calc R
H84B H 0.2507 0.1199 0.4838 0.381 Uiso 1 1 calc R
H84C H 0.2520 0.1283 0.5493 0.381 Uiso 1 1 calc R
C194 C 0.7560(9) 1.0339(6) 0.0532(8) 0.158(7) Uani 1 1 d .
H19D H 0.7605 1.0113 0.0210 0.237 Uiso 1 1 calc R
H19E H 0.7922 1.0289 0.0832 0.237 Uiso 1 1 calc R
H19F H 0.7530 1.0724 0.0419 0.237 Uiso 1 1 calc R
C192 C 0.6367(8) 1.0196(6) 0.0269(7) 0.155(6) Uani 1 1 d .
H19G H 0.6428 0.9955 -0.0038 0.232 Uiso 1 1 calc R
H19H H 0.6308 1.0571 0.0130 0.232 Uiso 1 1 calc R
H19I H 0.5998 1.0079 0.0413 0.232 Uiso 1 1 calc R
C163 C 0.5033(11) 0.979(2) 0.2087(13) 0.40(4) Uani 1 1 d .
H16G H 0.5372 1.0039 0.2239 0.602 Uiso 1 1 calc R
H16H H 0.5046 0.9472 0.2333 0.602 Uiso 1 1 calc R
H16I H 0.4634 0.9977 0.2062 0.602 Uiso 1 1 calc R
C83 C 0.1579(16) 0.0645(9) 0.5102(8) 0.32(2) Uani 1 1 d .
H83A H 0.1136 0.0558 0.5059 0.484 Uiso 1 1 calc R
H83B H 0.1794 0.0532 0.5475 0.484 Uiso 1 1 calc R
H83C H 0.1756 0.0451 0.4816 0.484 Uiso 1 1 calc R
C203 C 0.6912(10) 0.8233(11) 0.3181(6) 0.219(11) Uani 1 1 d .
H20G H 0.7023 0.8620 0.3183 0.328 Uiso 1 1 calc R
H20H H 0.7287 0.8011 0.3196 0.328 Uiso 1 1 calc R
H20I H 0.6724 0.8152 0.3508 0.328 Uiso 1 1 calc R
C73 C -0.0577(14) 0.3198(9) 0.2840(13) 0.34(2) Uani 1 1 d .
H73A H -0.0473 0.3064 0.2488 0.513 Uiso 1 1 calc R
H73B H -0.0763 0.3561 0.2780 0.513 Uiso 1 1 calc R
H73C H -0.0873 0.2948 0.2964 0.513 Uiso 1 1 calc R
C124 C 0.7515(7) 0.8636(8) -0.1175(6) 0.147(6) Uani 1 1 d .
H12A H 0.7948 0.8737 -0.1027 0.221 Uiso 1 1 calc R
H12B H 0.7431 0.8676 -0.1583 0.221 Uiso 1 1 calc R
H12C H 0.7446 0.8256 -0.1077 0.221 Uiso 1 1 calc R
C44 C 0.0509(10) 0.2324(7) 0.0970(6) 0.170(8) Uani 1 1 d .
H44A H 0.0753 0.1987 0.1020 0.256 Uiso 1 1 calc R
H44B H 0.0574 0.2509 0.0628 0.256 Uiso 1 1 calc R
H44C H 0.0067 0.2237 0.0940 0.256 Uiso 1 1 calc R
C11 C -0.0213(9) 0.2545(8) 0.5178(7) 0.132(5) Uani 1 1 d .
C123 C 0.7183(11) 0.9620(7) -0.1052(7) 0.175(8) Uani 1 1 d .
H12D H 0.7618 0.9717 -0.0910 0.263 Uiso 1 1 calc R
H12E H 0.6911 0.9850 -0.0871 0.263 Uiso 1 1 calc R
H12F H 0.7086 0.9677 -0.1458 0.263 Uiso 1 1 calc R
C122 C 0.6399(7) 0.8865(9) -0.1145(6) 0.164(7) Uani 1 1 d .
H12G H 0.6327 0.8482 -0.1060 0.246 Uiso 1 1 calc R
H12H H 0.6307 0.8920 -0.1551 0.246 Uiso 1 1 calc R
H12I H 0.6127 0.9098 -0.0967 0.246 Uiso 1 1 calc R
C43 C 0.0363(11) 0.3224(8) 0.1424(8) 0.197(10) Uani 1 1 d .
H43A H 0.0511 0.3456 0.1751 0.296 Uiso 1 1 calc R
H43B H -0.0080 0.3147 0.1401 0.296 Uiso 1 1 calc R
H43C H 0.0425 0.3413 0.1084 0.296 Uiso 1 1 calc R
C12 C 0.0003(19) 0.3031(13) 0.5448(15) 0.36(3) Uani 1 1 d .
H12J H -0.0018 0.3324 0.5171 0.541 Uiso 1 1 calc R
H12K H 0.0435 0.2983 0.5640 0.541 Uiso 1 1 calc R
H12L H -0.0256 0.3126 0.5722 0.541 Uiso 1 1 calc R
C174 C 0.7714(9) 1.0129(13) 0.3176(11) 0.282(19) Uani 1 1 d .
H17D H 0.7876 0.9778 0.3334 0.423 Uiso 1 1 calc R
H17E H 0.7753 1.0402 0.3475 0.423 Uiso 1 1 calc R
H17F H 0.7952 1.0247 0.2893 0.423 Uiso 1 1 calc R
C14 C -0.014(2) 0.2149(10) 0.5623(15) 0.38(3) Uani 1 1 d .
H14D H -0.0244 0.1786 0.5465 0.576 Uiso 1 1 calc R
H14E H -0.0412 0.2241 0.5885 0.576 Uiso 1 1 calc R
H14F H 0.0296 0.2150 0.5822 0.576 Uiso 1 1 calc R
C133 C 0.9325(12) 0.9055(14) 0.0001(11) 0.29(2) Uani 1 1 d .
H13D H 0.9015 0.8975 -0.0335 0.439 Uiso 1 1 calc R
H13E H 0.9452 0.8714 0.0201 0.439 Uiso 1 1 calc R
H13F H 0.9688 0.9228 -0.0108 0.439 Uiso 1 1 calc R
C173 C 0.6706(15) 0.9906(13) 0.3312(11) 0.32(2) Uani 1 1 d .
H17G H 0.6801 0.9526 0.3419 0.483 Uiso 1 1 calc R
H17H H 0.6264 0.9939 0.3148 0.483 Uiso 1 1 calc R
H17I H 0.6803 1.0139 0.3645 0.483 Uiso 1 1 calc R
C53 C 0.1156(12) -0.0576(8) 0.4414(12) 0.262(15) Uani 1 1 d .
H53A H 0.1100 -0.0317 0.4707 0.393 Uiso 1 1 calc R
H53B H 0.1589 -0.0566 0.4362 0.393 Uiso 1 1 calc R
H53C H 0.1055 -0.0945 0.4525 0.393 Uiso 1 1 calc R
C132 C 0.8879(13) 0.9918(15) 0.006(2) 0.42(4) Uani 1 1 d .
H13G H 0.8560 0.9837 -0.0270 0.632 Uiso 1 1 calc R
H13H H 0.9244 1.0076 -0.0060 0.632 Uiso 1 1 calc R
H13I H 0.8713 1.0177 0.0301 0.632 Uiso 1 1 calc R
C24 C 0.2149(17) 0.3155(12) 0.5376(9) 0.33(2) Uani 1 1 d .
H24A H 0.1828 0.3056 0.5591 0.499 Uiso 1 1 calc R
H24B H 0.2396 0.3459 0.5561 0.499 Uiso 1 1 calc R
H24C H 0.2421 0.2841 0.5355 0.499 Uiso 1 1 calc R
C154 C 0.851(2) 0.6529(15) 0.2287(12) 0.43(4) Uani 1 1 d .
H15G H 0.8648 0.6621 0.1939 0.640 Uiso 1 1 calc R
H15H H 0.8115 0.6325 0.2199 0.640 Uiso 1 1 calc R
H15I H 0.8821 0.6306 0.2524 0.640 Uiso 1 1 calc R
C13 C -0.0839(14) 0.270(2) 0.4950(11) 0.41(4) Uani 1 1 d .
H13J H -0.1060 0.2383 0.4758 0.622 Uiso 1 1 calc R
H13K H -0.0839 0.2996 0.4683 0.622 Uiso 1 1 calc R
H13L H -0.1047 0.2816 0.5253 0.622 Uiso 1 1 calc R
C22 C 0.1477(13) 0.3814(11) 0.4825(17) 0.33(2) Uani 1 1 d .
H22J H 0.1290 0.3900 0.4437 0.500 Uiso 1 1 calc R
H22K H 0.1737 0.4119 0.4989 0.500 Uiso 1 1 calc R
H22L H 0.1148 0.3750 0.5042 0.500 Uiso 1 1 calc R
C54 C 0.061(3) -0.0732(9) 0.3443(13) 0.47(4) Uani 1 1 d .
H54A H 0.0986 -0.0765 0.3275 0.701 Uiso 1 1 calc R
H54B H 0.0274 -0.0577 0.3168 0.701 Uiso 1 1 calc R
H54C H 0.0493 -0.1093 0.3558 0.701 Uiso 1 1 calc R
C142 C 0.601(2) 0.6445(12) 0.1610(14) 0.39(3) Uani 1 1 d .
H14G H 0.6193 0.6452 0.2009 0.591 Uiso 1 1 calc R
H14H H 0.5785 0.6101 0.1519 0.591 Uiso 1 1 calc R
H14I H 0.5718 0.6751 0.1522 0.591 Uiso 1 1 calc R
C143 C 0.7040(18) 0.6059(10) 0.128(2) 0.40(3) Uani 1 1 d .
H14J H 0.7324 0.6177 0.1040 0.594 Uiso 1 1 calc R
H14K H 0.6856 0.5707 0.1154 0.594 Uiso 1 1 calc R
H14L H 0.7271 0.6021 0.1669 0.594 Uiso 1 1 calc R
C32A C -0.113(3) 0.150(4) 0.132(3) 0.20(4) Uani 0.42(7) 1 d P
H32A H -0.0903 0.1722 0.1091 0.305 Uiso 0.42(7) 1 calc PR
H32B H -0.1540 0.1404 0.1098 0.305 Uiso 0.42(7) 1 calc PR
H32C H -0.0900 0.1168 0.1439 0.305 Uiso 0.42(7) 1 calc PR
C33A C -0.152(3) 0.2368(16) 0.185(5) 0.24(6) Uani 0.42(7) 1 d P
H33A H -0.1623 0.2428 0.2221 0.360 Uiso 0.42(7) 1 calc PR
H33B H -0.1897 0.2385 0.1564 0.360 Uiso 0.42(7) 1 calc PR
H33C H -0.1227 0.2651 0.1776 0.360 Uiso 0.42(7) 1 calc PR
C34A C -0.171(4) 0.150(5) 0.203(3) 0.27(7) Uani 0.42(7) 1 d P
H34A H -0.1670 0.1533 0.2434 0.399 Uiso 0.42(7) 1 calc PR
H34B H -0.1669 0.1117 0.1927 0.399 Uiso 0.42(7) 1 calc PR
H34C H -0.2123 0.1633 0.1846 0.399 Uiso 0.42(7) 1 calc PR
C32B C -0.144(2) 0.1262(19) 0.181(4) 0.27(5) Uani 0.58(7) 1 d P
H32D H -0.1444 0.1130 0.2189 0.402 Uiso 0.58(7) 1 calc PR
H32E H -0.1154 0.1036 0.1639 0.402 Uiso 0.58(7) 1 calc PR
H32F H -0.1857 0.1240 0.1583 0.402 Uiso 0.58(7) 1 calc PR
C33B C -0.1200(14) 0.211(3) 0.1331(19) 0.20(4) Uani 0.58(7) 1 d P
H33D H -0.1294 0.2500 0.1380 0.307 Uiso 0.58(7) 1 calc PR
H33E H -0.1506 0.1961 0.1025 0.307 Uiso 0.58(7) 1 calc PR
H33F H -0.0783 0.2080 0.1243 0.307 Uiso 0.58(7) 1 calc PR
C34B C -0.1727(18) 0.187(5) 0.218(3) 0.34(7) Uani 0.58(7) 1 d P
H34D H -0.1550 0.1808 0.2571 0.517 Uiso 0.58(7) 1 calc PR
H34E H -0.2050 0.1601 0.2046 0.517 Uiso 0.58(7) 1 calc PR
H34F H -0.1908 0.2239 0.2131 0.517 Uiso 0.58(7) 1 calc PR
C82A C 0.788(3) 0.6927(19) 0.059(3) 0.14(2) Uani 0.37(5) 1 d P
H82D H 0.7488 0.6884 0.0325 0.204 Uiso 0.37(5) 1 calc PR
H82E H 0.7815 0.6878 0.0971 0.204 Uiso 0.37(5) 1 calc PR
H82F H 0.8180 0.6652 0.0505 0.204 Uiso 0.37(5) 1 calc PR
C83A C 0.803(2) 0.770(2) -0.006(2) 0.109(17) Uani 0.37(5) 1 d P
H83D H 0.7764 0.8025 -0.0095 0.164 Uiso 0.37(5) 1 calc PR
H83E H 0.7819 0.7410 -0.0302 0.164 Uiso 0.37(5) 1 calc PR
H83F H 0.8423 0.7790 -0.0178 0.164 Uiso 0.37(5) 1 calc PR
C84A C 0.883(2) 0.752(2) 0.079(2) 0.117(19) Uani 0.37(5) 1 d P
H84D H 0.9036 0.7825 0.0649 0.176 Uiso 0.37(5) 1 calc PR
H84E H 0.9021 0.7176 0.0710 0.176 Uiso 0.37(5) 1 calc PR
H84F H 0.8862 0.7556 0.1200 0.176 Uiso 0.37(5) 1 calc PR
C82B C 0.774(3) 0.734(2) -0.0035(16) 0.21(3) Uani 0.63(5) 1 d P
H82G H 0.7580 0.7671 -0.0246 0.308 Uiso 0.63(5) 1 calc PR
H82H H 0.7392 0.7124 0.0041 0.308 Uiso 0.63(5) 1 calc PR
H82I H 0.7987 0.7130 -0.0256 0.308 Uiso 0.63(5) 1 calc PR
C83B C 0.863(3) 0.7830(18) 0.031(3) 0.24(4) Uani 0.63(5) 1 d P
H83G H 0.8432 0.8094 0.0029 0.359 Uiso 0.63(5) 1 calc PR
H83H H 0.8892 0.7582 0.0134 0.359 Uiso 0.63(5) 1 calc PR
H83I H 0.8892 0.8025 0.0618 0.359 Uiso 0.63(5) 1 calc PR
C84B C 0.847(3) 0.711(2) 0.0928(19) 0.26(5) Uani 0.63(5) 1 d P
H84G H 0.8400 0.7205 0.1305 0.393 Uiso 0.63(5) 1 calc PR
H84H H 0.8914 0.7111 0.0924 0.393 Uiso 0.63(5) 1 calc PR
H84I H 0.8296 0.6747 0.0827 0.393 Uiso 0.63(5) 1 calc PR
C62A C 0.307(4) 0.042(5) 0.417(3) 0.23(7) Uani 0.40(7) 1 d P
H62A H 0.3151 0.0803 0.4261 0.340 Uiso 0.40(7) 1 calc PR
H62B H 0.3463 0.0221 0.4202 0.340 Uiso 0.40(7) 1 calc PR
H62C H 0.2822 0.0260 0.4427 0.340 Uiso 0.40(7) 1 calc PR
C63A C 0.248(3) -0.022(3) 0.329(7) 0.32(8) Uani 0.40(7) 1 d P
H63A H 0.2367 -0.0160 0.2886 0.487 Uiso 0.40(7) 1 calc PR
H63B H 0.2114 -0.0343 0.3435 0.487 Uiso 0.40(7) 1 calc PR
H63C H 0.2810 -0.0489 0.3372 0.487 Uiso 0.40(7) 1 calc PR
C64A C 0.298(2) 0.056(3) 0.309(3) 0.17(3) Uani 0.40(7) 1 d P
H64A H 0.3098 0.0941 0.3131 0.252 Uiso 0.40(7) 1 calc PR
H64B H 0.2661 0.0507 0.2755 0.252 Uiso 0.40(7) 1 calc PR
H64C H 0.3347 0.0337 0.3058 0.252 Uiso 0.40(7) 1 calc PR
C62B C 0.2800(18) -0.008(2) 0.394(4) 0.27(5) Uani 0.60(7) 1 d P
H62D H 0.2938 0.0032 0.4330 0.410 Uiso 0.60(7) 1 calc PR
H62E H 0.3112 -0.0321 0.3827 0.410 Uiso 0.60(7) 1 calc PR
H62F H 0.2403 -0.0272 0.3902 0.410 Uiso 0.60(7) 1 calc PR
C63B C 0.274(3) 0.010(4) 0.302(5) 0.33(6) Uani 0.60(7) 1 d P
H63D H 0.2815 0.0382 0.2752 0.500 Uiso 0.60(7) 1 calc PR
H63E H 0.2340 -0.0076 0.2882 0.500 Uiso 0.60(7) 1 calc PR
H63F H 0.3074 -0.0171 0.3061 0.500 Uiso 0.60(7) 1 calc PR
C64B C 0.3232(16) 0.075(2) 0.356(6) 0.39(9) Uani 0.60(7) 1 d P
H64D H 0.3094 0.1123 0.3605 0.587 Uiso 0.60(7) 1 calc PR
H64E H 0.3351 0.0709 0.3193 0.587 Uiso 0.60(7) 1 calc PR
H64F H 0.3590 0.0666 0.3855 0.587 Uiso 0.60(7) 1 calc PR

loop_
_atom_site_aniso_label
_atom_site_aniso_U_11
_atom_site_aniso_U_22
_atom_site_aniso_U_33
_atom_site_aniso_U_23
_atom_site_aniso_U_13
_atom_site_aniso_U_12
Ce2 0.0674(3) 0.0597(3) 0.0601(3) 0.0021(2) 0.0061(2) -0.0029(2)
Ce6 0.0665(3) 0.0704(3) 0.0772(3) -0.0079(3) 0.0059(3) -0.0010(3)
Ce3 0.0807(4) 0.0679(4) 0.0745(3) 0.0140(3) 0.0024(3) -0.0038(3)
Ce4 0.0723(3) 0.0802(4) 0.0721(3) -0.0076(3) 0.0062(3) -0.0048(3)
Ce5 0.0894(4) 0.0677(4) 0.0815(4) -0.0022(3) 0.0091(3) 0.0046(3)
Ce1 0.0981(4) 0.0775(4) 0.0643(3) -0.0020(3) 0.0036(3) -0.0150(3)
O11 0.068(4) 0.068(4) 0.070(4) 0.002(3) 0.003(3) -0.009(3)
O22 0.061(3) 0.084(4) 0.077(4) -0.007(3) 0.002(3) -0.004(3)
O9 0.081(4) 0.075(4) 0.079(4) -0.006(3) 0.018(3) -0.011(3)
O21 0.065(3) 0.076(4) 0.079(4) -0.010(3) -0.002(3) -0.002(3)
O10 0.080(4) 0.075(4) 0.068(4) 0.004(3) 0.013(3) -0.012(3)
O7 0.080(4) 0.068(4) 0.082(4) 0.003(3) 0.019(3) 0.001(3)
O19 0.103(5) 0.070(4) 0.087(5) 0.003(4) 0.004(4) -0.010(4)
O18 0.098(5) 0.103(6) 0.098(5) -0.025(4) 0.009(4) 0.031(4)
O20 0.093(5) 0.099(5) 0.090(5) -0.003(4) 0.028(4) -0.018(4)
O12 0.097(5) 0.108(6) 0.079(5) -0.006(4) 0.010(4) -0.002(4)
O4 0.078(4) 0.078(4) 0.072(4) 0.007(3) 0.011(3) -0.001(3)
O17 0.093(5) 0.089(5) 0.090(5) -0.016(4) 0.017(4) -0.005(4)
C211 0.073(6) 0.092(8) 0.094(7) -0.008(6) 0.003(5) -0.018(6)
O8 0.109(5) 0.119(6) 0.068(4) 0.024(4) -0.013(4) -0.018(5)
O2 0.109(6) 0.096(5) 0.093(5) -0.024(4) 0.007(4) -0.023(4)
O1 0.128(6) 0.114(6) 0.085(5) -0.011(4) 0.029(5) -0.021(5)
O5 0.113(6) 0.089(5) 0.109(6) 0.021(4) 0.015(5) -0.011(4)
O15 0.141(7) 0.106(6) 0.105(6) 0.012(5) 0.010(5) 0.037(5)
O3 0.078(4) 0.085(5) 0.082(4) 0.006(4) -0.001(3) -0.008(3)
O16 0.079(5) 0.096(5) 0.121(6) -0.021(5) 0.008(4) 0.005(4)
C91 0.116(8) 0.069(6) 0.071(6) -0.012(5) 0.016(6) 0.002(6)
O13 0.097(5) 0.144(7) 0.084(5) -0.008(5) 0.018(4) -0.026(5)
O6 0.105(6) 0.095(6) 0.166(8) 0.035(6) 0.018(6) 0.021(5)
C111 0.075(6) 0.080(7) 0.079(6) 0.001(5) 0.007(5) -0.011(5)
O14 0.153(8) 0.069(5) 0.174(9) -0.001(5) 0.009(7) -0.018(5)
C31 0.073(7) 0.123(11) 0.103(9) 0.009(8) -0.007(6) -0.017(7)
C181 0.125(11) 0.097(10) 0.098(9) -0.001(7) 0.035(8) 0.031(8)
C81 0.122(10) 0.139(12) 0.075(8) 0.021(8) -0.030(7) -0.018(9)
C222 0.097(8) 0.129(10) 0.077(7) -0.007(7) -0.009(6) -0.017(7)
C101 0.078(6) 0.091(8) 0.088(7) 0.004(6) 0.017(5) -0.018(6)
C131 0.096(9) 0.178(16) 0.117(11) -0.001(10) 0.036(8) -0.042(10)
C201 0.109(9) 0.097(9) 0.095(8) 0.002(6) 0.039(7) -0.015(7)
C112 0.092(7) 0.073(7) 0.109(8) 0.008(6) 0.012(6) -0.021(6)
C221 0.062(6) 0.108(9) 0.082(7) -0.014(6) -0.005(5) -0.013(6)
C71 0.126(9) 0.064(7) 0.094(8) 0.003(6) 0.024(7) 0.027(6)
C114 0.092(7) 0.090(8) 0.105(8) 0.011(6) 0.026(6) -0.001(6)
C21 0.153(12) 0.111(11) 0.100(10) -0.025(8) 0.021(9) -0.048(10)
C102 0.087(7) 0.120(10) 0.111(9) 0.002(7) 0.035(7) -0.007(7)
C214 0.113(9) 0.105(9) 0.098(8) -0.025(7) -0.016(7) -0.016(7)
C171 0.111(9) 0.106(10) 0.100(9) -0.030(7) 0.031(7) -0.017(7)
C51 0.187(16) 0.057(8) 0.163(14) 0.035(9) -0.014(12) -0.016(9)
C103 0.115(9) 0.128(11) 0.099(9) 0.028(8) 0.032(7) -0.033(8)
C41 0.107(8) 0.092(8) 0.074(7) 0.026(6) 0.021(6) -0.010(6)
C113 0.083(7) 0.103(9) 0.122(10) 0.006(7) -0.022(7) -0.013(6)
C223 0.083(7) 0.105(9) 0.099(8) -0.016(7) -0.003(6) -0.024(6)
C191 0.123(9) 0.063(7) 0.091(7) 0.002(6) 0.011(7) -0.001(6)
C72 0.53(5) 0.165(19) 0.110(13) -0.008(12) 0.05(2) 0.17(3)
C74 0.33(3) 0.087(13) 0.41(4) 0.079(19) 0.20(3) 0.052(17)
C151 0.199(19) 0.140(15) 0.129(14) 0.027(11) -0.001(13) 0.077(14)
C212 0.087(8) 0.134(11) 0.120(10) -0.007(8) 0.006(7) -0.024(8)
C224 0.089(8) 0.158(13) 0.111(10) -0.008(9) 0.005(7) 0.006(8)
C92 0.37(3) 0.149(15) 0.147(14) -0.071(12) 0.097(17) -0.155(19)
C121 0.106(9) 0.123(11) 0.083(8) -0.002(7) 0.014(7) -0.006(8)
C161 0.073(8) 0.146(14) 0.198(17) -0.026(12) 0.000(9) 0.034(9)
C193 0.26(2) 0.075(9) 0.136(13) -0.012(8) 0.040(13) 0.015(11)
C152 0.51(6) 0.77(9) 0.17(2) 0.27(4) 0.16(3) 0.46(7)
C104 0.104(8) 0.093(8) 0.114(9) 0.006(7) 0.010(7) -0.034(7)
C94 0.49(4) 0.157(17) 0.064(9) -0.024(10) 0.041(15) 0.07(2)
C141 0.22(2) 0.095(14) 0.26(3) -0.025(15) 0.05(2) -0.050(14)
C172 0.68(7) 0.090(14) 0.132(16) -0.036(12) 0.03(3) 0.02(2)
C213 0.083(7) 0.129(11) 0.096(8) -0.012(7) -0.006(6) 0.008(7)
C52 0.26(3) 0.16(2) 0.81(10) 0.15(4) 0.27(5) -0.03(2)
C23 0.38(4) 0.33(4) 0.24(3) -0.14(3) 0.07(3) -0.28(4)
C42 0.123(12) 0.26(2) 0.122(12) 0.087(13) 0.028(9) -0.032(12)
C134 0.171(18) 0.51(5) 0.161(17) -0.12(2) 0.053(15) -0.22(3)
C204 0.21(2) 0.32(3) 0.21(2) 0.08(2) 0.142(19) 0.09(2)
C144 0.36(4) 0.15(2) 0.31(4) -0.06(2) 0.02(3) -0.13(2)
C61 0.112(14) 0.113(14) 0.26(3) 0.058(16) 0.061(18) 0.038(11)
C164 0.20(3) 0.30(4) 0.95(11) 0.29(6) 0.25(5) 0.19(3)
C202 0.55(5) 0.19(2) 0.20(2) -0.051(18) 0.23(3) -0.17(3)
C153 0.21(3) 0.39(5) 0.38(5) 0.19(4) -0.12(3) 0.00(3)
C162 0.072(10) 0.30(3) 0.37(4) -0.05(3) 0.005(15) 0.005(14)
C93 0.164(18) 0.28(3) 0.35(3) -0.20(3) 0.034(19) 0.072(19)
C82 0.38(4) 0.32(4) 0.083(12) 0.009(16) -0.010(17) 0.15(3)
C84 0.154(17) 0.45(5) 0.123(15) 0.08(2) -0.058(13) 0.00(2)
C194 0.206(18) 0.097(11) 0.188(16) 0.036(11) 0.082(14) 0.000(11)
C192 0.199(17) 0.105(11) 0.135(12) 0.029(9) -0.032(11) 0.018(11)
C163 0.16(2) 0.76(9) 0.28(3) -0.28(5) 0.01(2) 0.18(4)
C83 0.56(5) 0.165(19) 0.152(17) 0.100(16) -0.18(2) -0.12(3)
C203 0.24(2) 0.35(3) 0.070(9) 0.028(14) 0.028(12) -0.08(2)
C73 0.36(4) 0.144(18) 0.41(4) -0.11(2) -0.22(3) 0.16(2)
C124 0.140(12) 0.214(19) 0.091(9) -0.016(10) 0.027(9) 0.026(12)
C44 0.27(2) 0.164(16) 0.081(9) 0.006(10) 0.044(12) -0.040(15)
C11 0.160(14) 0.143(14) 0.103(10) -0.012(10) 0.052(10) -0.027(11)
C123 0.30(3) 0.125(14) 0.103(11) 0.017(10) 0.030(13) -0.007(15)
C122 0.120(12) 0.26(2) 0.100(10) 0.004(12) -0.016(9) 0.014(13)
C43 0.31(3) 0.156(16) 0.154(15) 0.089(13) 0.106(16) 0.105(17)
C12 0.53(6) 0.28(4) 0.37(4) -0.22(4) 0.32(5) -0.18(4)
C174 0.129(15) 0.42(4) 0.29(3) -0.25(3) 0.002(16) -0.03(2)
C14 0.72(8) 0.16(2) 0.43(5) 0.07(2) 0.50(6) 0.08(3)
C133 0.23(3) 0.44(5) 0.25(3) -0.16(3) 0.16(2) -0.20(3)
C173 0.41(4) 0.36(4) 0.26(3) -0.23(3) 0.21(3) -0.21(4)
C53 0.28(3) 0.133(16) 0.34(3) 0.15(2) -0.02(3) -0.023(17)
C132 0.21(3) 0.34(5) 0.77(9) 0.35(6) 0.24(4) 0.04(3)
C24 0.56(6) 0.26(3) 0.118(15) 0.019(17) -0.09(2) -0.26(4)
C154 0.67(8) 0.36(5) 0.21(3) 0.05(3) -0.03(4) 0.38(6)
C13 0.19(3) 0.91(12) 0.16(2) -0.10(4) 0.05(2) 0.15(5)
C22 0.24(3) 0.17(2) 0.55(6) -0.21(3) -0.03(3) -0.03(2)
C54 1.08(13) 0.088(16) 0.20(3) 0.031(17) 0.05(5) -0.18(4)
C142 0.68(8) 0.22(3) 0.36(4) -0.13(3) 0.30(5) -0.32(4)
C143 0.43(5) 0.075(15) 0.65(8) -0.05(3) 0.02(6) 0.01(2)
C32A 0.15(4) 0.30(10) 0.14(5) -0.11(6) -0.03(3) -0.06(6)
C33A 0.08(4) 0.08(3) 0.50(15) -0.04(4) -0.11(6) 0.02(2)
C34A 0.22(9) 0.40(17) 0.19(6) 0.11(8) 0.11(6) 0.01(8)
C32B 0.14(4) 0.14(3) 0.45(12) 0.05(5) -0.15(6) -0.08(3)
C33B 0.08(2) 0.37(10) 0.14(4) 0.14(5) -0.05(2) -0.05(4)
C34B 0.049(19) 0.67(17) 0.28(7) -0.29(10) -0.07(3) 0.06(5)
C82A 0.19(5) 0.09(3) 0.13(5) -0.02(3) 0.04(3) 0.05(3)
C83A 0.10(3) 0.09(3) 0.14(4) -0.02(3) 0.04(3) 0.01(2)
C84A 0.12(3) 0.10(3) 0.12(4) 0.02(3) 0.00(2) 0.06(3)
C82B 0.29(5) 0.17(4) 0.15(3) -0.11(3) 0.01(3) 0.05(4)
C83B 0.27(6) 0.17(4) 0.34(9) -0.10(5) 0.21(7) -0.03(4)
C84B 0.44(11) 0.22(6) 0.15(3) 0.04(4) 0.09(5) 0.23(8)
C62A 0.15(7) 0.32(14) 0.18(5) 0.02(6) -0.05(4) 0.16(9)
C63A 0.07(3) 0.12(4) 0.8(2) -0.19(8) 0.10(7) 0.00(3)
C64A 0.04(3) 0.21(7) 0.26(7) -0.04(5) 0.04(3) 0.00(3)
C62B 0.10(2) 0.15(4) 0.56(13) 0.18(6) 0.02(4) 0.02(3)
C63B 0.09(4) 0.29(11) 0.59(18) -0.07(11) -0.01(6) 0.02(5)
C64B 0.038(18) 0.16(4) 1.0(3) 0.15(7) 0.08(6) 0.002(19)

loop_
_atom_type_symbol
_atom_type_description
_atom_type_scat_dispersion_real
_atom_type_scat_dispersion_imag
_atom_type_scat_source
C C 0.0033 0.0016 'International Tables Vol C Tables 4.2.6.8 and 6.1.1.4'
H H 0.0000 0.0000 'International Tables Vol C Tables 4.2.6.8 and 6.1.1.4'
O O 0.0106 0.0060 'International Tables Vol C Tables 4.2.6.8 and 6.1.1.4'
Ce Ce -0.2486 2.6331 'International Tables Vol C Tables 4.2.6.8 and 6.1.1.4'

loop_
_geom_angle_atom_site_label_1
_geom_angle_atom_site_label_2
_geom_angle_atom_site_label_3
_geom_angle
O4 Ce2 O3 96.4(3)
O4 Ce2 O7 101.3(2)
O3 Ce2 O7 105.4(3)
O4 Ce2 O9 105.5(2)
O3 Ce2 O9 101.3(2)
O7 Ce2 O9 139.4(2)
O4 Ce2 O11 100.3(2)
O3 Ce2 O11 163.0(2)
O7 Ce2 O11 74.0(2)
O9 Ce2 O11 71.7(2)
O4 Ce2 O10 164.6(2)
O3 Ce2 O10 98.9(2)
O7 Ce2 O10 73.6(2)
O9 Ce2 O10 72.5(2)
O11 Ce2 O10 64.4(2)
O4 Ce2 Ce3 126.96(18)
O3 Ce2 Ce3 123.01(19)
O7 Ce2 Ce3 100.40(16)
O9 Ce2 Ce3 38.98(15)
O11 Ce2 Ce3 42.53(14)
O10 Ce2 Ce3 42.83(15)
O4 Ce2 Ce1 124.52(18)
O3 Ce2 Ce1 126.00(19)
O7 Ce2 Ce1 39.77(16)
O9 Ce2 Ce1 99.61(15)
O11 Ce2 Ce1 43.73(14)
O10 Ce2 Ce1 43.21(14)
Ce3 Ce2 Ce1 60.628(19)
O16 Ce6 O17 98.1(3)
O16 Ce6 O19 100.6(3)
O17 Ce6 O19 106.6(3)
O16 Ce6 O20 105.4(3)
O17 Ce6 O20 100.8(3)
O19 Ce6 O20 138.8(2)
O16 Ce6 O22 162.8(2)
O17 Ce6 O22 99.2(2)
O19 Ce6 O22 73.5(2)
O20 Ce6 O22 72.2(2)
O16 Ce6 O21 99.4(2)
O17 Ce6 O21 162.3(2)
O19 Ce6 O21 72.8(2)
O20 Ce6 O21 71.9(2)
O22 Ce6 O21 63.47(19)
O16 Ce6 Ce5 125.7(2)
O17 Ce6 Ce5 123.1(2)
O19 Ce6 Ce5 99.58(18)
O20 Ce6 Ce5 39.25(17)
O22 Ce6 Ce5 42.58(15)
O21 Ce6 Ce5 41.92(14)
O16 Ce6 Ce4 123.0(2)
O17 Ce6 Ce4 126.3(2)
O19 Ce6 Ce4 39.14(18)
O20 Ce6 Ce4 99.69(17)
O22 Ce6 Ce4 43.26(14)
O21 Ce6 Ce4 43.06(15)
Ce5 Ce6 Ce4 60.442(17)
O5 Ce3 O6 95.5(3)
O5 Ce3 O8 106.9(3)
O6 Ce3 O8 103.0(3)
O5 Ce3 O9 101.3(3)
O6 Ce3 O9 104.6(3)
O8 Ce3 O9 137.9(2)
O5 Ce3 O11 163.8(3)
O6 Ce3 O11 100.3(3)
O8 Ce3 O11 73.1(2)
O9 Ce3 O11 71.2(2)
O5 Ce3 O10 100.3(3)
O6 Ce3 O10 164.1(3)
O8 Ce3 O10 72.9(2)
O9 Ce3 O10 71.9(2)
O11 Ce3 O10 63.89(19)
O5 Ce3 Ce2 123.6(2)
O6 Ce3 Ce2 126.1(2)
O8 Ce3 Ce2 99.21(19)
O9 Ce3 Ce2 38.74(16)
O11 Ce3 Ce2 42.24(13)
O10 Ce3 Ce2 42.36(13)
O5 Ce3 Ce1 127.4(2)
O6 Ce3 Ce1 125.2(3)
O8 Ce3 Ce1 39.18(19)
O9 Ce3 Ce1 98.77(16)
O11 Ce3 Ce1 43.37(14)
O10 Ce3 Ce1 42.88(14)
Ce2 Ce3 Ce1 60.03(2)
O13 Ce4 O12 95.3(3)
O13 Ce4 O19 106.4(3)
O12 Ce4 O19 101.2(3)
O13 Ce4 O18 103.5(3)
O12 Ce4 O18 108.8(3)
O19 Ce4 O18 134.9(2)
O13 Ce4 O21 162.7(2)
O12 Ce4 O21 102.0(2)
O19 Ce4 O21 71.6(2)
O18 Ce4 O21 69.9(2)
O13 Ce4 O22 100.6(2)
O12 Ce4 O22 163.8(2)
O19 Ce4 O22 71.6(2)
O18 Ce4 O22 70.4(2)
O21 Ce4 O22 62.24(19)
O13 Ce4 Ce6 126.2(2)
O12 Ce4 Ce6 124.3(2)
O19 Ce4 Ce6 38.21(17)
O18 Ce4 Ce6 96.74(18)
O21 Ce4 Ce6 42.51(14)
O22 Ce4 Ce6 41.95(14)
O13 Ce4 Ce5 124.6(2)
O12 Ce4 Ce5 128.3(2)
O19 Ce4 Ce5 97.52(17)
O18 Ce4 Ce5 37.43(18)
O21 Ce4 Ce5 41.27(14)
O22 Ce4 Ce5 41.99(14)
Ce6 Ce4 Ce5 59.313(19)
O15 Ce5 O14 96.7(4)
O15 Ce5 O18 103.8(3)
O14 Ce5 O18 101.9(4)
O15 Ce5 O20 101.7(3)
O14 Ce5 O20 105.5(3)
O18 Ce5 O20 139.8(3)
O15 Ce5 O21 162.7(3)
O14 Ce5 O21 100.6(3)
O18 Ce5 O21 73.4(2)
O20 Ce5 O21 73.0(2)
O15 Ce5 O22 98.6(3)
O14 Ce5 O22 164.6(3)
O18 Ce5 O22 73.5(2)
O20 Ce5 O22 72.3(2)
O21 Ce5 O22 64.07(19)
O15 Ce5 Ce6 123.4(2)
O14 Ce5 Ce6 127.0(3)
O18 Ce5 Ce6 100.23(19)
O20 Ce5 Ce6 39.54(18)
O21 Ce5 Ce6 42.96(14)
O22 Ce5 Ce6 42.43(14)
O15 Ce5 Ce4 125.1(3)
O14 Ce5 Ce4 124.8(3)
O18 Ce5 Ce4 39.99(19)
O20 Ce5 Ce4 99.79(18)
O21 Ce5 Ce4 42.83(15)
O22 Ce5 Ce4 43.15(14)
Ce6 Ce5 Ce4 60.245(19)
O1 Ce1 O2 99.4(3)
O1 Ce1 O8 107.0(3)
O2 Ce1 O8 104.0(3)
O1 Ce1 O7 102.3(3)
O2 Ce1 O7 104.2(3)
O8 Ce1 O7 134.9(2)
O1 Ce1 O10 99.4(3)
O2 Ce1 O10 161.2(3)
O8 Ce1 O10 71.0(2)
O7 Ce1 O10 70.9(2)
O1 Ce1 O11 161.7(3)
O2 Ce1 O11 98.8(2)
O8 Ce1 O11 70.7(2)
O7 Ce1 O11 70.9(2)
O10 Ce1 O11 62.41(19)
O1 Ce1 Ce2 123.1(2)
O2 Ce1 Ce2 123.9(2)
O8 Ce1 Ce2 97.08(17)
O7 Ce1 Ce2 37.84(15)
O10 Ce1 Ce2 42.01(13)
O11 Ce1 Ce2 41.95(12)
O1 Ce1 Ce3 126.0(2)
O2 Ce1 Ce3 123.8(2)
O8 Ce1 Ce3 37.74(17)
O7 Ce1 Ce3 97.19(15)
O10 Ce1 Ce3 42.13(15)
O11 Ce1 Ce3 41.90(13)
Ce2 Ce1 Ce3 59.346(16)
C111 O11 Ce2 122.1(5)
C111 O11 Ce3 122.1(5)
Ce2 O11 Ce3 95.22(19)
C111 O11 Ce1 121.2(5)
Ce2 O11 Ce1 94.3(2)
Ce3 O11 Ce1 94.7(2)
C221 O22 Ce6 121.5(6)
C221 O22 Ce5 123.2(6)
Ce6 O22 Ce5 95.0(2)
C221 O22 Ce4 120.5(6)
Ce6 O22 Ce4 94.8(2)
Ce5 O22 Ce4 94.9(2)
C91 O9 Ce2 129.2(6)
C91 O9 Ce3 128.5(6)
Ce2 O9 Ce3 102.3(2)
C211 O21 Ce5 122.6(6)
C211 O21 Ce6 121.5(6)
Ce5 O21 Ce6 95.1(2)
C211 O21 Ce4 120.5(6)
Ce5 O21 Ce4 95.9(2)
Ce6 O21 Ce4 94.4(2)
C101 O10 Ce2 121.9(5)
C101 O10 Ce3 122.4(6)
Ce2 O10 Ce3 94.8(2)
C101 O10 Ce1 121.0(6)
Ce2 O10 Ce1 94.8(2)
Ce3 O10 Ce1 95.0(2)
C71 O7 Ce2 132.6(6)
C71 O7 Ce1 125.0(6)
Ce2 O7 Ce1 102.4(2)
C191 O19 Ce6 131.1(7)
C191 O19 Ce4 126.3(7)
Ce6 O19 Ce4 102.6(3)
C181 O18 Ce5 130.8(8)
C181 O18 Ce4 126.6(8)
Ce5 O18 Ce4 102.6(3)
C201 O20 Ce5 130.3(7)
C201 O20 Ce6 128.4(7)
Ce5 O20 Ce6 101.2(3)
C121 O12 Ce4 168.8(7)
C41 O4 Ce2 169.7(6)
C171 O17 Ce6 169.1(8)
O21 C211 C213 109.9(9)
O21 C211 C212 108.2(9)
C213 C211 C212 111.2(11)
O21 C211 C214 106.5(8)
C213 C211 C214 109.7(10)
C212 C211 C214 111.1(10)
C81 O8 Ce3 130.1(9)
C81 O8 Ce1 126.8(8)
Ce3 O8 Ce1 103.1(2)
C21 O2 Ce1 168.1(9)
C11 O1 Ce1 171.0(9)
C51 O5 Ce3 170.0(10)
C151 O15 Ce5 166.7(12)
C31 O3 Ce2 169.1(7)
C161 O16 Ce6 168.7(9)
O9 C91 C94 107.5(10)
O9 C91 C93 108.9(11)
C94 C91 C93 109.7(17)
O9 C91 C92 108.6(10)
C94 C91 C92 109.1(15)
C93 C91 C92 112.9(16)
C131 O13 Ce4 170.2(8)
C61 O6 Ce3 169.5(10)
O11 C111 C113 110.0(9)
O11 C111 C112 108.6(8)
C113 C111 C112 110.7(9)
O11 C111 C114 108.4(8)
C113 C111 C114 110.1(9)
C112 C111 C114 108.9(9)
C141 O14 Ce5 170.4(14)
C33B C31 C32B 120(4)
C33B C31 O3 110.3(15)
C32B C31 O3 107.7(19)
C33B C31 C33A 70(4)
C32B C31 C33A 136(3)
O3 C31 C33A 107(2)
C33B C31 C34A 133(4)
C32B C31 C34A 42(5)
O3 C31 C34A 116(3)
C33A C31 C34A 98(5)
C33B C31 C34B 126(4)
C32B C31 C34B 80(5)
O3 C31 C34B 108.6(18)
C33A C31 C34B 63(5)
C34A C31 C34B 39(6)
C33B C31 C32A 62(3)
C32B C31 C32A 64(3)
O3 C31 C32A 107(2)
C33A C31 C32A 128(5)
C34A C31 C32A 101(5)
C34B C31 C32A 135(3)
O18 C181 C83A 104(2)
O18 C181 C83B 107.5(17)
C83A C181 C83B 61(3)
O18 C181 C84B 108.9(17)
C83A C181 C84B 147(2)
C83B C181 C84B 108(3)
O18 C181 C84A 110(2)
C83A C181 C84A 114(3)
C83B C181 C84A 56(3)
C84B C181 C84A 54(3)
O18 C181 C82B 109.0(17)
C83A C181 C82B 42(2)
C83B C181 C82B 100(3)
C84B C181 C82B 122(3)
C84A C181 C82B 139(3)
O18 C181 C82A 107.4(19)
C83A C181 C82A 112(3)
C83B C181 C82A 145(2)
C84B C181 C82A 57(3)
C84A C181 C82A 108(3)
C82B C181 C82A 71(3)
C84 C81 O8 109.0(12)
C84 C81 C83 111(2)
O8 C81 C83 109.4(11)
C84 C81 C82 100.4(17)
O8 C81 C82 110.7(13)
C83 C81 C82 116.1(19)
O10 C101 C102 109.8(9)
O10 C101 C104 108.8(9)
C102 C101 C104 111.3(10)
O10 C101 C103 106.6(8)
C102 C101 C103 111.0(10)
C104 C101 C103 109.1(10)
C134 C131 C132 113(3)
C134 C131 O13 112.4(13)
C132 C131 O13 106.2(16)
C134 C131 C133 105(2)
C132 C131 C133 108(2)
O13 C131 C133 112.1(15)
C202 C201 O20 109.0(12)
C202 C201 C203 120.3(19)
O20 C201 C203 109.0(11)
C202 C201 C204 106.2(19)
O20 C201 C204 108.1(12)
C203 C201 C204 103.6(16)
O22 C221 C223 108.6(9)
O22 C221 C222 109.1(8)
C223 C221 C222 110.4(10)
O22 C221 C224 107.8(9)
C223 C221 C224 111.3(10)
C222 C221 C224 109.5(10)
C73 C71 C72 115(2)
C73 C71 O7 108.0(12)
C72 C71 O7 110.7(11)
C73 C71 C74 108(2)
C72 C71 C74 107.3(18)
O7 C71 C74 107.2(11)
C24 C21 O2 114.4(15)
C24 C21 C23 109(2)
O2 C21 C23 109.6(12)
C24 C21 C22 113(2)
O2 C21 C22 107.3(15)
C23 C21 C22 103(2)
C173 C171 C172 114(2)
C173 C171 C174 111(2)
C172 C171 C174 98(2)
C173 C171 O17 109.9(13)
C172 C171 O17 111.7(13)
C174 C171 O17 111.9(12)
C54 C51 O5 114.7(18)
C54 C51 C53 124(3)
O5 C51 C53 107.7(14)
C54 C51 C52 104(3)
O5 C51 C52 106.1(16)
C53 C51 C52 97(2)
O4 C41 C43 109.2(10)
O4 C41 C42 109.4(9)
C43 C41 C42 112.1(14)
O4 C41 C44 108.7(10)
C43 C41 C44 111.5(14)
C42 C41 C44 105.8(13)
O19 C191 C193 107.2(10)
O19 C191 C192 109.2(10)
C193 C191 C192 113.3(13)
O19 C191 C194 108.2(10)
C193 C191 C194 107.5(12)
C192 C191 C194 111.2(12)
C152 C151 O15 110.5(17)
C152 C151 C154 124(3)
O15 C151 C154 108.6(16)
C152 C151 C153 98(3)
O15 C151 C153 103.4(17)
C154 C151 C153 110(3)
O12 C121 C122 109.5(11)
O12 C121 C124 108.6(11)
C122 C121 C124 110.6(13)
O12 C121 C123 107.9(11)
C122 C121 C123 108.9(14)
C124 C121 C123 111.2(14)
C163 C161 C162 116(2)
C163 C161 O16 110.8(16)
C162 C161 O16 111.7(15)
C163 C161 C164 109(3)
C162 C161 C164 101(2)
O16 C161 C164 106.5(16)
O14 C141 C142 108.4(19)
O14 C141 C143 109(2)
C142 C141 C143 123(3)
O14 C141 C144 106.4(19)
C142 C141 C144 106(3)
C143 C141 C144 102(3)
C62B C61 O6 114(3)
C62B C61 C62A 61(4)
O6 C61 C62A 108(3)
C62B C61 C64B 123(4)
O6 C61 C64B 112(2)
C62A C61 C64B 76(5)
C62B C61 C64A 135(4)
O6 C61 C64A 106(2)
C62A C61 C64A 124(5)
C64B C61 C64A 50(4)
C62B C61 C63B 100(5)
O6 C61 C63B 108(3)
C62A C61 C63B 143(4)
C64B C61 C63B 94(5)
C64A C61 C63B 47(4)
C62B C61 C63A 64(6)
O6 C61 C63A 99(3)
C62A C61 C63A 124(7)
C64B C61 C63A 135(6)
C64A C61 C63A 91(7)
C63B C61 C63A 44(7)
C12 C11 C13 100(3)
C12 C11 C14 104(2)
C13 C11 C14 116(2)
C12 C11 O1 110.3(16)
C13 C11 O1 113.7(16)
C14 C11 O1 111.8(17)
C31 C32B C34B 51(4)
C31 C34B C32B 49(2)

loop_
_geom_bond_atom_site_label_1
_geom_bond_atom_site_label_2
_geom_bond_distance
Ce2 O4 2.085(6)
Ce2 O3 2.090(6)
Ce2 O7 2.338(6)
Ce2 O9 2.367(7)
Ce2 O11 2.495(6)
Ce2 O10 2.499(6)
Ce2 Ce3 3.6959(9)
Ce2 Ce1 3.7217(10)
Ce6 O16 2.092(7)
Ce6 O17 2.097(7)
Ce6 O19 2.364(7)
Ce6 O20 2.397(8)
Ce6 O22 2.502(6)
Ce6 O21 2.528(6)
Ce6 Ce5 3.6940(10)
Ce6 Ce4 3.7291(10)
Ce3 O5 2.097(8)
Ce3 O6 2.104(9)
Ce3 O8 2.353(8)
Ce3 O9 2.379(6)
Ce3 O11 2.509(6)
Ce3 O10 2.521(7)
Ce3 Ce1 3.7440(11)
Ce4 O13 2.105(8)
Ce4 O12 2.109(7)
Ce4 O19 2.412(7)
Ce4 O18 2.460(8)
Ce4 O21 2.554(6)
Ce4 O22 2.565(6)
Ce4 Ce5 3.7365(10)
Ce5 O15 2.079(8)
Ce5 O14 2.083(9)
Ce5 O18 2.327(8)
Ce5 O20 2.383(7)
Ce5 O21 2.478(6)
Ce5 O22 2.509(6)
Ce1 O1 2.126(8)
Ce1 O2 2.137(7)
Ce1 O8 2.428(8)
Ce1 O7 2.438(6)
Ce1 O10 2.557(6)
Ce1 O11 2.580(6)
O11 C111 1.450(11)
O22 C221 1.466(10)
O9 C91 1.452(11)
O21 C211 1.474(11)
O10 C101 1.460(11)
O7 C71 1.429(12)
O19 C191 1.415(12)
O18 C181 1.427(13)
O20 C201 1.439(13)
O12 C121 1.439(13)
O4 C41 1.450(11)
O17 C171 1.432(13)
C211 C213 1.491(16)
C211 C212 1.501(16)
C211 C214 1.565(16)
O8 C81 1.445(13)
O2 C21 1.383(14)
O1 C11 1.422(16)
O5 C51 1.410(14)
O15 C151 1.418(16)
O3 C31 1.446(12)
O16 C161 1.431(14)
C91 C94 1.459(19)
C91 C93 1.49(2)
C91 C92 1.495(18)
O13 C131 1.429(14)
O6 C61 1.407(18)
C111 C113 1.519(14)
C111 C112 1.543(14)
C111 C114 1.546(15)
O14 C141 1.444(19)
C31 C33B 1.39(3)
C31 C32B 1.43(4)
C31 C33A 1.45(4)
C31 C34A 1.45(7)
C31 C34B 1.47(7)
C31 C32A 1.50(5)
C181 C83A 1.44(5)
C181 C83B 1.44(4)
C181 C84B 1.45(4)
C181 C84A 1.47(5)
C181 C82B 1.51(4)
C181 C82A 1.55(5)
C81 C84 1.43(2)
C81 C83 1.46(2)
C81 C82 1.49(2)
C222 C221 1.509(15)
C101 C102 1.504(16)
C101 C104 1.528(15)
C101 C103 1.562(15)
C131 C134 1.38(2)
C131 C132 1.41(3)
C131 C133 1.43(3)
C201 C202 1.42(2)
C201 C203 1.46(2)
C201 C204 1.47(2)
C221 C223 1.504(16)
C221 C224 1.528(16)
C71 C73 1.37(2)
C71 C72 1.378(19)
C71 C74 1.52(2)
C21 C24 1.36(2)
C21 C23 1.45(3)
C21 C22 1.47(3)
C171 C173 1.38(2)
C171 C172 1.41(2)
C171 C174 1.42(2)
C51 C54 1.24(3)
C51 C53 1.49(3)
C51 C52 1.57(3)
C41 C43 1.461(19)
C41 C42 1.508(17)
C41 C44 1.519(18)
C191 C193 1.496(17)
C191 C192 1.534(17)
C191 C194 1.547(19)
C151 C152 1.36(3)
C151 C154 1.46(3)
C151 C153 1.63(3)
C121 C122 1.496(18)
C121 C124 1.509(18)
C121 C123 1.52(2)
C161 C163 1.35(3)
C161 C162 1.40(3)
C161 C164 1.49(4)
C141 C142 1.47(3)
C141 C143 1.54(4)
C141 C144 1.57(3)
C61 C62B 1.34(5)
C61 C62A 1.41(6)
C61 C64B 1.42(4)
C61 C64A 1.49(7)
C61 C63B 1.54(10)
C61 C63A 1.64(8)
C11 C12 1.37(3)
C11 C13 1.40(3)
C11 C14 1.41(3)
C32B C34B 1.87(9)
